data_2234184
loop_
_publ_author_name
'Sun, Chuan-Wen'
'Chen, Yan-Xia'
'Liu, Tian-Yan'

_publ_section_title
;
 2-Amino-6-{[(6-chloropyridin-3-yl)methyl](ethyl)amino}-1-methyl-5-nitro-4-phenyl-1,4-dihydropyridine-3-carbonitrile
 ethanol monosolvate
;
_journal_coeditor_code GG2077
_journal_issue 4
_journal_name_full 'Acta Crystallographica Section E'
_journal_page_first o1146
_journal_paper_doi 10.1107/S1600536812011750
_journal_volume 68
_journal_year 2012
_chemical_formula_iupac 'C21 H21 Cl N6 O2, C2 H6 O'
_chemical_formula_moiety 'C21 H21 Cl N6 O2, C2 H6 O'
_chemical_formula_sum 'C23 H27 Cl N6 O3'
_chemical_formula_weight 470.96
_chemical_name_systematic
;
2-Amino-6-{[(6-chloropyridin-3-yl)methyl](ethyl)amino}-1-methyl-
5-nitro-4-phenyl-1,4-dihydropyridine-3-carbonitrile ethanol monosolvate
;
_space_group_IT_number 61
_symmetry_cell_setting orthorhombic
_symmetry_space_group_name_Hall '-P 2ac 2ab'
_symmetry_space_group_name_H-M 'P b c a'
_atom_sites_solution_hydrogens geom
_atom_sites_solution_primary direct
_atom_sites_solution_secondary difmap
_audit_creation_method SHELXL-97
_cell_angle_alpha 90.00
_cell_angle_beta 90.00
_cell_angle_gamma 90.00
_cell_formula_units_Z 8
_cell_length_a 19.3334(19)
_cell_length_b 12.1156(12)
_cell_length_c 20.644(2)
_cell_measurement_reflns_used 5913
_cell_measurement_temperature 298(2)
_cell_measurement_theta_max 20.11
_cell_measurement_theta_min 2.24
_cell_volume 4835.6(8)
_computing_cell_refinement 'SAINT-Plus (Bruker, 2001)'
_computing_data_collection 'SMART (Bruker, 2001)'
_computing_data_reduction 'SAINT-Plus (Bruker, 2001)'
_computing_molecular_graphics 'PLATON (Spek, 2009)'
_computing_publication_material 'PLATON (Spek, 2009)'
_computing_structure_refinement 'SHELXL97 (Sheldrick, 2008)'
_computing_structure_solution 'SHELXS97 (Sheldrick, 2008)'
_diffrn_ambient_temperature 298(2)
_diffrn_measured_fraction_theta_full 1.000
_diffrn_measured_fraction_theta_max 1.000
_diffrn_measurement_device_type 'Bruker SMART CCD area-detector'
_diffrn_measurement_method 'phi and omega scans'
_diffrn_radiation_monochromator graphite
_diffrn_radiation_source 'fine-focus sealed tube'
_diffrn_radiation_type MoK\a
_diffrn_radiation_wavelength 0.71073
_diffrn_reflns_av_R_equivalents 0.0454
_diffrn_reflns_av_sigmaI/netI 0.0236
_diffrn_reflns_limit_h_max 23
_diffrn_reflns_limit_h_min -23
_diffrn_reflns_limit_k_max 14
_diffrn_reflns_limit_k_min -14
_diffrn_reflns_limit_l_max 24
_diffrn_reflns_limit_l_min -24
_diffrn_reflns_number 44471
_diffrn_reflns_theta_full 25.01
_diffrn_reflns_theta_max 25.01
_diffrn_reflns_theta_min 1.97
_exptl_absorpt_coefficient_mu 0.194
_exptl_absorpt_correction_T_max 0.9808
_exptl_absorpt_correction_T_min 0.9696
_exptl_absorpt_correction_type multi-scan
_exptl_absorpt_process_details '(SADABS: Bruker, 2001)'
_exptl_crystal_colour yellow
_exptl_crystal_density_diffrn 1.294
_exptl_crystal_density_method 'not measured'
_exptl_crystal_description block
_exptl_crystal_F_000 1984
_exptl_crystal_size_max 0.16
_exptl_crystal_size_mid 0.12
_exptl_crystal_size_min 0.10
_refine_diff_density_max 0.210
_refine_diff_density_min -0.195
_refine_ls_extinction_method none
_refine_ls_goodness_of_fit_ref 1.050
_refine_ls_hydrogen_treatment constr
_refine_ls_matrix_type full
_refine_ls_number_parameters 330
_refine_ls_number_reflns 4267
_refine_ls_number_restraints 4
_refine_ls_restrained_S_all 1.074
_refine_ls_R_factor_all 0.0706
_refine_ls_R_factor_gt 0.0478
_refine_ls_shift/su_max 0.000
_refine_ls_shift/su_mean 0.000
_refine_ls_structure_factor_coef Fsqd
_refine_ls_weighting_details 'w=1/[\s^2^(Fo^2^)+(0.0687P)^2^+0.8771P] where P=(Fo^2^+2Fc^2^)/3'
_refine_ls_weighting_scheme calc
_refine_ls_wR_factor_gt 0.1240
_refine_ls_wR_factor_ref 0.1353
_reflns_number_gt 3044
_reflns_number_total 4267
_reflns_threshold_expression I>2\s(I)
_cod_data_source_file gg2077.cif
_cod_data_source_block I
_cod_original_cell_volume 4835.5(8)
_cod_database_code 2234184
_cod_database_fobs_code 2234184

loop_
_symmetry_equiv_pos_as_xyz
'x, y, z'
'-x+1/2, -y, z+1/2'
'-x, y+1/2, -z+1/2'
'x+1/2, -y+1/2, -z'
'-x, -y, -z'
'x-1/2, y, -z-1/2'
'x, -y-1/2, z-1/2'
'-x-1/2, y-1/2, z'

loop_
_atom_site_type_symbol
_atom_site_label
_atom_site_fract_x
_atom_site_fract_y
_atom_site_fract_z
_atom_site_U_iso_or_equiv
_atom_site_adp_type
_atom_site_calc_flag
_atom_site_refinement_flags
_atom_site_occupancy
_atom_site_symmetry_multiplicity
_atom_site_disorder_assembly
_atom_site_disorder_group
C C1 0.16697(13) 0.1575(2) 0.97037(12) 0.0672(6) Uani d . 1 1 . .
C C2 0.16346(13) 0.0715(2) 0.92705(12) 0.0677(6) Uani d . 1 1 . .
H H2 0.1423 0.0051 0.9379 0.081 Uiso calc R 1 1 . .
C C3 0.19239(11) 0.08776(18) 0.86736(11) 0.0594(6) Uani d . 1 1 . .
H H3 0.1913 0.0314 0.8368 0.071 Uiso calc R 1 1 . .
C C4 0.22332(10) 0.18758(16) 0.85211(10) 0.0509(5) Uani d . 1 1 . .
C C5 0.22151(11) 0.26760(19) 0.89890(12) 0.0636(6) Uani d . 1 1 . .
H H5 0.2408 0.3359 0.8890 0.076 Uiso calc R 1 1 . .
C C6 0.26080(10) 0.20673(18) 0.78962(10) 0.0538(5) Uani d . 1 1 . .
H H6A 0.2766 0.2827 0.7884 0.065 Uiso calc R 1 1 . .
H H6B 0.3014 0.1596 0.7884 0.065 Uiso calc R 1 1 . .
C C7 0.25784(11) 0.15403(18) 0.67342(11) 0.0608(6) Uani d . 1 1 . .
H H7A 0.2256 0.1348 0.6392 0.073 Uiso calc R 1 1 . .
H H7B 0.2857 0.0893 0.6828 0.073 Uiso calc R 1 1 . .
C C8 0.30456(13) 0.2463(3) 0.65010(14) 0.0890(8) Uani d . 1 1 . .
H H8A 0.2773 0.3106 0.6409 0.133 Uiso calc R 1 1 . .
H H8B 0.3282 0.2233 0.6115 0.133 Uiso calc R 1 1 . .
H H8C 0.3379 0.2634 0.6831 0.133 Uiso calc R 1 1 . .
C C9 0.15149(10) 0.21488(15) 0.72709(10) 0.0457(5) Uani d . 1 1 . .
C C10 0.04705(11) 0.17912(18) 0.66673(10) 0.0540(5) Uani d . 1 1 . .
C C11 0.01366(10) 0.26259(18) 0.69650(11) 0.0555(5) Uani d . 1 1 . .
C C12 0.04016(10) 0.30390(16) 0.76091(10) 0.0515(5) Uani d . 1 1 . .
H H12 0.0249 0.3805 0.7660 0.062 Uiso calc R 1 1 . .
C C13 0.11850(9) 0.30414(15) 0.75527(10) 0.0473(5) Uani d . 1 1 . .
C C14 0.12560(12) 0.02347(17) 0.68983(12) 0.0629(6) Uani d . 1 1 . .
H H14A 0.1431 0.0043 0.6478 0.094 Uiso calc R 1 1 . .
H H14B 0.0841 -0.0175 0.6983 0.094 Uiso calc R 1 1 . .
H H14C 0.1596 0.0060 0.7221 0.094 Uiso calc R 1 1 . .
C C15 -0.04783(12) 0.3063(2) 0.66890(13) 0.0663(6) Uani d . 1 1 . .
C C16 0.01488(10) 0.23895(18) 0.81946(11) 0.0551(5) Uani d . 1 1 . .
C C17 -0.01453(13) 0.1358(2) 0.81419(14) 0.0727(7) Uani d . 1 1 . .
H H17 -0.0206 0.1046 0.7734 0.087 Uiso calc R 1 1 . .
C C18 -0.03510(15) 0.0781(2) 0.86844(16) 0.0910(9) Uani d . 1 1 . .
H H18 -0.0544 0.0082 0.8638 0.109 Uiso calc R 1 1 . .
C C19 -0.02752(15) 0.1221(3) 0.92841(17) 0.0951(9) Uani d . 1 1 . .
H H19 -0.0416 0.0830 0.9649 0.114 Uiso calc R 1 1 . .
C C20 0.00120(15) 0.2249(3) 0.93454(15) 0.0975(10) Uani d . 1 1 . .
H H20 0.0067 0.2558 0.9755 0.117 Uiso calc R 1 1 . .
C C21 0.02208(13) 0.2832(2) 0.88048(13) 0.0784(7) Uani d . 1 1 . .
H H21 0.0412 0.3531 0.8854 0.094 Uiso calc R 1 1 . .
Cl Cl1 0.13433(5) 0.14060(7) 1.04868(3) 0.1000(3) Uani d . 1 1 . .
N N1 0.19380(11) 0.25445(17) 0.95814(10) 0.0710(6) Uani d . 1 1 . .
N N2 0.21881(8) 0.18511(13) 0.73179(8) 0.0486(4) Uani d . 1 1 . .
N N3 0.11034(8) 0.14244(13) 0.69193(8) 0.0491(4) Uani d . 1 1 . .
N N4 0.02386(10) 0.12143(17) 0.61498(10) 0.0750(6) Uani d . 1 1 . .
H H4A -0.0156 0.1370 0.5981 0.090 Uiso calc R 1 1 . .
H H4B 0.0486 0.0692 0.5989 0.090 Uiso calc R 1 1 . .
N N5 -0.09771(11) 0.34154(19) 0.64678(13) 0.0927(7) Uani d . 1 1 . .
N N6 0.15343(9) 0.40156(14) 0.77108(9) 0.0568(5) Uani d . 1 1 . .
O O1 0.12139(9) 0.47446(13) 0.80126(9) 0.0812(5) Uani d . 1 1 . .
O O2 0.21474(8) 0.41614(12) 0.75479(9) 0.0703(5) Uani d . 1 1 . .
C C22 0.1322(6) -0.1213(7) 0.4967(5) 0.147(4) Uani d PD 0.57 1 A 1
H H22A 0.1746 -0.1413 0.5178 0.220 Uiso calc PR 0.57 1 A 1
H H22B 0.1263 -0.1656 0.4585 0.220 Uiso calc PR 0.57 1 A 1
H H22C 0.0941 -0.1334 0.5256 0.220 Uiso calc PR 0.57 1 A 1
C C23 0.1345(8) -0.0106(7) 0.4793(5) 0.194(6) Uani d PD 0.57 1 A 1
H H23A 0.0942 0.0043 0.4528 0.233 Uiso calc PR 0.57 1 A 1
H H23B 0.1747 -0.0004 0.4519 0.233 Uiso calc PR 0.57 1 A 1
O O3 0.1370(7) 0.0705(9) 0.5276(6) 0.145(5) Uani d PD 0.57 1 A 1
H H3A 0.1532 0.1222 0.5069 0.218 Uiso d PR 0.57 1 A 1
C C22' 0.1377(5) -0.0766(13) 0.4602(5) 0.113(3) Uani d PD 0.43 1 B 2
H H22D 0.0896 -0.0859 0.4701 0.169 Uiso calc PR 0.43 1 B 2
H H22E 0.1581 -0.1473 0.4513 0.169 Uiso calc PR 0.43 1 B 2
H H22F 0.1425 -0.0298 0.4229 0.169 Uiso calc PR 0.43 1 B 2
C C23' 0.1723(4) -0.0269(7) 0.5146(4) 0.094(2) Uani d PD 0.43 1 B 2
H H23C 0.1732 -0.0788 0.5503 0.113 Uiso calc PR 0.43 1 B 2
H H23D 0.2198 -0.0105 0.5028 0.113 Uiso calc PR 0.43 1 B 2
O O3' 0.1403(5) 0.0683(7) 0.5341(6) 0.085(3) Uani d PD 0.43 1 B 2
H H3B 0.1193 0.0955 0.5035 0.127 Uiso calc PR 0.43 1 B 2

loop_
_atom_site_aniso_label
_atom_site_aniso_U_11
_atom_site_aniso_U_22
_atom_site_aniso_U_33
_atom_site_aniso_U_12
_atom_site_aniso_U_13
_atom_site_aniso_U_23
C1 0.0703(15) 0.0707(16) 0.0606(14) -0.0110(12) 0.0025(12) 0.0082(12)
C2 0.0759(15) 0.0581(14) 0.0690(16) -0.0160(12) -0.0023(13) 0.0120(12)
C3 0.0652(14) 0.0515(12) 0.0616(14) -0.0049(10) -0.0046(11) 0.0034(11)
C4 0.0448(11) 0.0496(12) 0.0582(13) -0.0018(9) -0.0067(9) 0.0043(10)
C5 0.0669(14) 0.0556(13) 0.0683(16) -0.0134(11) 0.0021(12) 0.0053(12)
C6 0.0416(11) 0.0535(12) 0.0665(14) -0.0009(9) -0.0016(10) 0.0037(10)
C7 0.0543(12) 0.0631(14) 0.0651(14) 0.0088(10) 0.0134(11) 0.0066(11)
C8 0.0765(17) 0.0963(19) 0.094(2) -0.0013(15) 0.0331(15) 0.0180(16)
C9 0.0440(11) 0.0428(11) 0.0505(11) -0.0034(9) 0.0030(9) 0.0091(9)
C10 0.0472(11) 0.0586(13) 0.0563(13) -0.0054(10) -0.0024(10) 0.0052(11)
C11 0.0430(11) 0.0554(12) 0.0682(14) 0.0019(10) -0.0014(10) 0.0085(11)
C12 0.0435(11) 0.0430(11) 0.0682(14) 0.0065(9) 0.0034(10) 0.0016(10)
C13 0.0448(11) 0.0389(10) 0.0584(12) -0.0016(9) 0.0009(9) 0.0053(9)
C14 0.0681(14) 0.0443(12) 0.0764(16) -0.0008(10) -0.0046(12) -0.0002(11)
C15 0.0502(13) 0.0630(14) 0.0856(17) -0.0020(11) -0.0027(12) 0.0091(13)
C16 0.0394(10) 0.0570(13) 0.0690(14) 0.0056(10) 0.0088(10) 0.0011(11)
C17 0.0740(15) 0.0651(15) 0.0790(17) -0.0060(13) 0.0211(13) 0.0025(13)
C18 0.094(2) 0.0777(18) 0.102(2) -0.0085(15) 0.0348(18) 0.0158(17)
C19 0.0780(19) 0.118(3) 0.090(2) 0.0036(18) 0.0234(16) 0.033(2)
C20 0.087(2) 0.141(3) 0.0646(18) -0.006(2) 0.0106(15) 0.0001(19)
C21 0.0729(16) 0.0889(19) 0.0735(18) -0.0101(14) 0.0092(14) -0.0073(15)
Cl1 0.1254(7) 0.1083(6) 0.0663(5) -0.0273(5) 0.0183(4) 0.0100(4)
N1 0.0846(14) 0.0667(13) 0.0618(13) -0.0142(11) 0.0057(10) -0.0010(10)
N2 0.0411(9) 0.0498(9) 0.0550(10) 0.0011(7) 0.0036(8) 0.0046(8)
N3 0.0455(9) 0.0430(9) 0.0588(10) 0.0013(7) -0.0006(8) 0.0022(8)
N4 0.0625(12) 0.0837(14) 0.0787(14) 0.0041(10) -0.0180(10) -0.0155(12)
N5 0.0568(13) 0.0909(16) 0.130(2) 0.0106(11) -0.0179(13) 0.0186(15)
N6 0.0557(11) 0.0431(10) 0.0715(12) -0.0019(9) 0.0003(9) 0.0057(9)
O1 0.0788(11) 0.0533(10) 0.1115(14) -0.0030(9) 0.0099(10) -0.0224(10)
O2 0.0534(9) 0.0533(9) 0.1042(13) -0.0117(7) 0.0058(9) 0.0071(9)
C22 0.203(10) 0.110(7) 0.128(8) -0.023(6) -0.051(7) 0.017(5)
C23 0.363(19) 0.097(7) 0.122(8) 0.046(9) -0.026(10) -0.009(6)
O3 0.219(11) 0.122(8) 0.095(6) 0.048(7) 0.036(6) -0.014(6)
C22' 0.099(6) 0.134(10) 0.105(8) -0.003(7) 0.013(6) -0.021(7)
C23' 0.099(5) 0.105(7) 0.077(5) 0.040(5) -0.010(4) 0.013(5)
O3' 0.105(6) 0.055(5) 0.093(7) -0.001(5) 0.037(5) 0.016(5)

loop_
_atom_type_symbol
_atom_type_description
_atom_type_scat_dispersion_real
_atom_type_scat_dispersion_imag
_atom_type_scat_source
C C 0.0033 0.0016 'International Tables Vol C Tables 4.2.6.8 and 6.1.1.4'
H H 0.0000 0.0000 'International Tables Vol C Tables 4.2.6.8 and 6.1.1.4'
N N 0.0061 0.0033 'International Tables Vol C Tables 4.2.6.8 and 6.1.1.4'
O O 0.0106 0.0060 'International Tables Vol C Tables 4.2.6.8 and 6.1.1.4'
Cl Cl 0.1484 0.1585 'International Tables Vol C Tables 4.2.6.8 and 6.1.1.4'

loop_
_geom_angle_atom_site_label_1
_geom_angle_atom_site_label_2
_geom_angle_atom_site_label_3
_geom_angle
N1 C1 C2 125.0(2)
N1 C1 Cl1 115.25(19)
C2 C1 Cl1 119.72(19)
C3 C2 C1 117.2(2)
C3 C2 H2 121.4
C1 C2 H2 121.4
C2 C3 C4 120.4(2)
C2 C3 H3 119.8
C4 C3 H3 119.8
C5 C4 C3 116.5(2)
C5 C4 C6 120.69(19)
C3 C4 C6 122.7(2)
N1 C5 C4 124.6(2)
N1 C5 H5 117.7
C4 C5 H5 117.7
N2 C6 C4 113.92(16)
N2 C6 H6A 108.8
C4 C6 H6A 108.8
N2 C6 H6B 108.8
C4 C6 H6B 108.8
H6A C6 H6B 107.7
N2 C7 C8 112.2(2)
N2 C7 H7A 109.2
C8 C7 H7A 109.2
N2 C7 H7B 109.2
C8 C7 H7B 109.2
H7A C7 H7B 107.9
C7 C8 H8A 109.5
C7 C8 H8B 109.5
H8A C8 H8B 109.5
C7 C8 H8C 109.5
H8A C8 H8C 109.5
H8B C8 H8C 109.5
N2 C9 C13 128.39(18)
N2 C9 N3 114.80(17)
C13 C9 N3 116.72(17)
C11 C10 N4 126.1(2)
C11 C10 N3 119.12(19)
N4 C10 N3 114.74(19)
C10 C11 C15 119.8(2)
C10 C11 C12 119.17(18)
C15 C11 C12 120.9(2)
C11 C12 C13 105.76(17)
C11 C12 C16 114.75(17)
C13 C12 C16 112.45(17)
C11 C12 H12 107.9
C13 C12 H12 107.9
C16 C12 H12 107.9
C9 C13 N6 122.37(17)
C9 C13 C12 119.35(17)
N6 C13 C12 117.72(17)
N3 C14 H14A 109.5
N3 C14 H14B 109.5
H14A C14 H14B 109.5
N3 C14 H14C 109.5
H14A C14 H14C 109.5
H14B C14 H14C 109.5
N5 C15 C11 179.7(3)
C21 C16 C17 117.9(2)
C21 C16 C12 119.5(2)
C17 C16 C12 122.6(2)
C16 C17 C18 121.0(3)
C16 C17 H17 119.5
C18 C17 H17 119.5
C19 C18 C17 120.8(3)
C19 C18 H18 119.6
C17 C18 H18 119.6
C18 C19 C20 119.0(3)
C18 C19 H19 120.5
C20 C19 H19 120.5
C19 C20 C21 120.6(3)
C19 C20 H20 119.7
C21 C20 H20 119.7
C16 C21 C20 120.7(3)
C16 C21 H21 119.6
C20 C21 H21 119.6
C1 N1 C5 116.1(2)
C9 N2 C6 122.86(17)
C9 N2 C7 120.18(18)
C6 N2 C7 115.36(15)
C9 N3 C10 119.57(16)
C9 N3 C14 121.28(16)
C10 N3 C14 118.32(17)
C10 N4 H4A 120.0
C10 N4 H4B 120.0
H4A N4 H4B 120.0
O2 N6 O1 120.54(17)
O2 N6 C13 121.09(18)
O1 N6 C13 118.36(17)
C22 C23 O3 119.7(11)
C22 C23 H23A 107.4
O3 C23 H23A 107.4
C22 C23 H23B 107.4
O3 C23 H23B 107.4
H23A C23 H23B 106.9
C23 O3 H3A 100.2
C23' C22' H22D 109.5
C23' C22' H22E 109.5
H22D C22' H22E 109.5
C23' C22' H22F 109.5
H22D C22' H22F 109.5
H22E C22' H22F 109.5
O3' C23' C22' 111.9(11)
O3' C23' H23C 109.2
C22' C23' H23C 109.2
O3' C23' H23D 109.2
C22' C23' H23D 109.2
H23C C23' H23D 107.9
C23' O3' H3A 107.5
C23' O3' H3B 109.5

loop_
_geom_bond_atom_site_label_1
_geom_bond_atom_site_label_2
_geom_bond_distance
C1 N1 1.309(3)
C1 C2 1.374(3)
C1 Cl1 1.747(3)
C2 C3 1.368(3)
C2 H2 0.9300
C3 C4 1.385(3)
C3 H3 0.9300
C4 C5 1.369(3)
C4 C6 1.498(3)
C5 N1 1.345(3)
C5 H5 0.9300
C6 N2 1.467(3)
C6 H6A 0.9700
C6 H6B 0.9700
C7 N2 1.471(3)
C7 C8 1.516(3)
C7 H7A 0.9700
C7 H7B 0.9700
C8 H8A 0.9600
C8 H8B 0.9600
C8 H8C 0.9600
C9 N2 1.354(2)
C9 C13 1.384(3)
C9 N3 1.389(2)
C10 C11 1.348(3)
C10 N4 1.353(3)
C10 N3 1.402(3)
C11 C15 1.420(3)
C11 C12 1.510(3)
C12 C13 1.519(3)
C12 C16 1.523(3)
C12 H12 0.9800
C13 N6 1.398(3)
C14 N3 1.472(3)
C14 H14A 0.9600
C14 H14B 0.9600
C14 H14C 0.9600
C15 N5 1.149(3)
C16 C21 1.376(3)
C16 C17 1.377(3)
C17 C18 1.379(4)
C17 H17 0.9300
C18 C19 1.356(4)
C18 H18 0.9300
C19 C20 1.370(5)
C19 H19 0.9300
C20 C21 1.381(4)
C20 H20 0.9300
C21 H21 0.9300
N4 H4A 0.8600
N4 H4B 0.8600
N6 O2 1.245(2)
N6 O1 1.246(2)
C22 C23 1.388(8)
C22 H22A 0.9600
C22 H22B 0.9600
C22 H22C 0.9600
C23 O3 1.400(9)
C23 H23A 0.9700
C23 H23B 0.9700
O3 H3A 0.8200
C22' C23' 1.439(8)
C22' H22D 0.9600
C22' H22E 0.9600
C22' H22F 0.9600
C23' O3' 1.370(8)
C23' H23C 0.9700
C23' H23D 0.9700
O3' H3A 0.8975
O3' H3B 0.8200

loop_
_geom_hbond_atom_site_label_D
_geom_hbond_atom_site_label_H
_geom_hbond_atom_site_label_A
_geom_hbond_site_symmetry_A
_geom_hbond_distance_DH
_geom_hbond_distance_HA
_geom_hbond_distance_DA
_geom_hbond_angle_DHA
_geom_hbond_publ_flag
O3 H3A N1 7_565 0.82 1.97 2.785(13) 179 yes
N4 H4B O3 . 0.86 2.26 2.902(11) 132 yes
C6 H6A O2 . 0.97 2.13 2.783(3) 124 yes
C7 H7B O2 8_655 0.97 2.57 3.378(3) 141 yes

loop_
_geom_torsion_atom_site_label_1
_geom_torsion_atom_site_label_2
_geom_torsion_atom_site_label_3
_geom_torsion_atom_site_label_4
_geom_torsion
N1 C1 C2 C3 2.3(4)
Cl1 C1 C2 C3 -177.31(18)
C1 C2 C3 C4 -0.4(3)
C2 C3 C4 C5 -1.5(3)
C2 C3 C4 C6 174.9(2)
C3 C4 C5 N1 1.9(3)
C6 C4 C5 N1 -174.6(2)
C5 C4 C6 N2 -127.6(2)
C3 C4 C6 N2 56.2(3)
N4 C10 C11 C15 -8.0(3)
N3 C10 C11 C15 175.28(19)
N4 C10 C11 C12 168.5(2)
N3 C10 C11 C12 -8.2(3)
C10 C11 C12 C13 40.0(2)
C15 C11 C12 C13 -143.46(19)
C10 C11 C12 C16 -84.5(2)
C15 C11 C12 C16 92.0(2)
N2 C9 C13 N6 27.3(3)
N3 C9 C13 N6 -156.32(18)
N2 C9 C13 C12 -161.53(19)
N3 C9 C13 C12 14.9(3)
C11 C12 C13 C9 -43.8(2)
C16 C12 C13 C9 82.2(2)
C11 C12 C13 N6 127.84(19)
C16 C12 C13 N6 -106.2(2)
C11 C12 C16 C21 -164.9(2)
C13 C12 C16 C21 74.1(3)
C11 C12 C16 C17 15.9(3)
C13 C12 C16 C17 -105.0(2)
C21 C16 C17 C18 -1.0(4)
C12 C16 C17 C18 178.2(2)
C16 C17 C18 C19 0.7(4)
C17 C18 C19 C20 -0.2(5)
C18 C19 C20 C21 0.1(5)
C17 C16 C21 C20 0.8(4)
C12 C16 C21 C20 -178.4(2)
C19 C20 C21 C16 -0.4(4)
C2 C1 N1 C5 -2.1(4)
Cl1 C1 N1 C5 177.59(17)
C4 C5 N1 C1 -0.1(4)
C13 C9 N2 C6 31.1(3)
N3 C9 N2 C6 -145.33(18)
C13 C9 N2 C7 -133.8(2)
N3 C9 N2 C7 49.8(2)
C4 C6 N2 C9 40.7(3)
C4 C6 N2 C7 -153.71(17)
C8 C7 N2 C9 101.8(2)
C8 C7 N2 C6 -64.2(2)
N2 C9 N3 C10 -160.22(17)
C13 C9 N3 C10 22.9(3)
N2 C9 N3 C14 30.4(3)
C13 C9 N3 C14 -146.51(19)
C11 C10 N3 C9 -26.8(3)
N4 C10 N3 C9 156.08(19)
C11 C10 N3 C14 142.9(2)
N4 C10 N3 C14 -34.2(3)
C9 C13 N6 O2 6.9(3)
C12 C13 N6 O2 -164.43(18)
C9 C13 N6 O1 -174.0(2)
C12 C13 N6 O1 14.6(3)
